data_7715763
loop_
_publ_author_name
'Tonon, Giovanni'
'Mauceri, Matteo'
'Cavarzerani, Enrico'
'Piccolo, Rachele'
'Santo, Claudio'
'Demitri, Nicola'
'Orian, Laura'
'Nogara, Pablo A.'
'Rocha, Jo&#xe3;o Batista T'
'Canzonieri, Vincenzo'
'Rizzolio, Flavio'
'Visentin, Fabiano'
'Scattolin, Thomas'

_publ_section_title
;
 Unveiling the promising anticancer activity of palladium(II)-aryl
 complexes bearing diphosphine ligands: a structure-activity relationship
 analysis.
;
_journal_issue 19
_journal_name_full 'Dalton transactions (Cambridge, England : 2003)'
_journal_page_first 8463
_journal_page_last 8477
_journal_paper_doi 10.1039/d4dt00919c
_journal_volume 53
_journal_year 2024
_chemical_formula_moiety 'C42 H32 I N O3 P2 Pd, 0.375(C4 H10 O), 0.5(C H2 Cl2)'
_chemical_formula_sum 'C44 H36.75 Cl I N O3.38 P2 Pd'
_chemical_formula_weight 964.18
_space_group_crystal_system monoclinic
_space_group_IT_number 15
_space_group_name_Hall '-C 2yc'
_space_group_name_H-M_alt 'C 1 2/c 1'
_atom_sites_solution_hydrogens geom
_atom_sites_solution_primary direct
_atom_sites_solution_secondary difmap
_audit_creation_method SHELXL-2018/3
_audit_update_record
;
2024-01-09 deposited with the CCDC.	2024-04-17 downloaded from the CCDC.
;
_cell_angle_alpha 90
_cell_angle_beta 116.48(3)
_cell_angle_gamma 90
_cell_formula_units_Z 8
_cell_length_a 34.741(7)
_cell_length_b 10.714(2)
_cell_length_c 25.823(5)
_cell_measurement_reflns_used 68618
_cell_measurement_temperature 100(2)
_cell_measurement_theta_max 31.080
_cell_measurement_theta_min 1.142
_cell_volume 8603(4)
_computing_cell_refinement 'XDS (Kabsch, 2010)'
_computing_data_collection 'Elettra XRD2 Data Collection SW'
_computing_data_reduction 'XDS (Kabsch, 2010)'
_computing_molecular_graphics 'Ortep3 for Windows - Coot'
_computing_publication_material 'enCIFer - publCIF'
_computing_structure_refinement 'SHELXL-2018/3 (Sheldrick, 2015)'
_computing_structure_solution 'SHELXT (Sheldrick, 2015)'
_diffrn_ambient_temperature 100(2)
_diffrn_measured_fraction_theta_full 0.996
_diffrn_measured_fraction_theta_max 0.900
_diffrn_measurement_device_type
;
'Arinax MD2s Goniometer, Pilatus 6M detector'
;
_diffrn_measurement_method 'Rotating crystal'
_diffrn_radiation_type Synchrotron
_diffrn_radiation_wavelength 0.620
_diffrn_reflns_av_R_equivalents 0.0257
_diffrn_reflns_av_unetI/netI 0.0181
_diffrn_reflns_Laue_measured_fraction_full 0.996
_diffrn_reflns_Laue_measured_fraction_max 0.900
_diffrn_reflns_limit_h_max 57
_diffrn_reflns_limit_h_min -57
_diffrn_reflns_limit_k_max 17
_diffrn_reflns_limit_k_min -17
_diffrn_reflns_limit_l_max 42
_diffrn_reflns_limit_l_min -42
_diffrn_reflns_number 97763
_diffrn_reflns_point_group_measured_fraction_full 0.996
_diffrn_reflns_point_group_measured_fraction_max 0.900
_diffrn_reflns_theta_full 21.839
_diffrn_reflns_theta_max 31.080
_diffrn_reflns_theta_min 1.142
_diffrn_source 'Elettra Synchrotron - XRD2 BL'
_diffrn_standards_decay_% 0
_diffrn_standards_interval_count 0
_diffrn_standards_number 0
_exptl_absorpt_coefficient_mu 0.906
_exptl_absorpt_correction_type none
_exptl_crystal_colour Yellow
_exptl_crystal_density_diffrn 1.489
_exptl_crystal_description 'Thin rods'
_exptl_crystal_F_000 3846
_exptl_crystal_size_max 0.100
_exptl_crystal_size_mid 0.050
_exptl_crystal_size_min 0.020
_refine_diff_density_max 2.205
_refine_diff_density_min -2.267
_refine_diff_density_rms 0.145
_refine_ls_extinction_coef 0.00123(7)
_refine_ls_extinction_expression Fc^*^=kFc[1+0.001xFc^2^\l^3^/sin(2\q)]^-1/4^
_refine_ls_extinction_method 'SHELXL-2018/3 (Sheldrick 2018)'
_refine_ls_goodness_of_fit_ref 1.042
_refine_ls_hydrogen_treatment constr
_refine_ls_matrix_type full
_refine_ls_number_parameters 541
_refine_ls_number_reflns 18733
_refine_ls_number_restraints 32
_refine_ls_restrained_S_all 1.045
_refine_ls_R_factor_all 0.0478
_refine_ls_R_factor_gt 0.0452
_refine_ls_shift/su_max 0.032
_refine_ls_shift/su_mean 0.001
_refine_ls_structure_factor_coef Fsqd
_refine_ls_weighting_details 'w=1/[\s^2^(Fo^2^)+(0.0710P)^2^+27.1577P] where P=(Fo^2^+2Fc^2^)/3'
_refine_ls_weighting_scheme calc
_refine_ls_wR_factor_gt 0.1284
_refine_ls_wR_factor_ref 0.1304
_reflns_Friedel_coverage 0.000
_reflns_number_gt 17229
_reflns_number_total 18733
_reflns_threshold_expression 'I > 2\s(I)'
_cod_data_source_file d4dt00919c2.cif
_cod_data_source_block GT1
_cod_depositor_comments 'Adding full bibliography for 7715758--7715763.cif.'
_cod_original_sg_symbol_H-M 'C 2/c'
_cod_database_code 7715763
_shelx_shelxl_version_number 2018/3
_shelx_space_group_comment
;
The symmetry employed for this shelxl refinement is uniquely defined
by the following loop, which should always be used as a source of
symmetry information in preference to the above space-group names.
They are only intended as comments.
;
_shelx_estimated_absorpt_t_min 0.915
_shelx_estimated_absorpt_t_max 0.982

loop_
_space_group_symop_operation_xyz
'x, y, z'
'-x, y, -z+1/2'
'x+1/2, y+1/2, z'
'-x+1/2, y+1/2, -z+1/2'
'-x, -y, -z'
'x, -y, z-1/2'
'-x+1/2, -y+1/2, -z'
'x+1/2, -y+1/2, z-1/2'

loop_
_atom_site_label
_atom_site_type_symbol
_atom_site_fract_x
_atom_site_fract_y
_atom_site_fract_z
_atom_site_U_iso_or_equiv
_atom_site_adp_type
_atom_site_occupancy
_atom_site_site_symmetry_order
_atom_site_calc_flag
_atom_site_refinement_flags_posn
_atom_site_refinement_flags_adp
_atom_site_refinement_flags_occupancy
_atom_site_disorder_assembly
_atom_site_disorder_group
Pd_1 Pd 0.87159(2) 0.62782(2) 0.40804(2) 0.01900(4) Uani 1 1 d . . . . .
I_3 I 0.82668(2) 0.41999(2) 0.38018(2) 0.03454(5) Uani 1 1 d . . . . .
C28_2 C 0.93852(7) 0.9970(2) 0.39183(10) 0.0268(4) Uani 1 1 d . . . . .
H28_2 H 0.966234 0.963723 0.401512 0.032 Uiso 1 1 calc R U . . .
C27_2 C 0.92650(8) 1.1095(2) 0.36196(12) 0.0318(4) Uani 1 1 d . . . . .
H27_2 H 0.945846 1.151808 0.351134 0.038 Uiso 1 1 calc R U . . .
C26_2 C 0.88627(8) 1.1600(2) 0.34796(12) 0.0331(5) Uani 1 1 d . . . . .
H26_2 H 0.877921 1.236416 0.327239 0.040 Uiso 1 1 calc R U . . .
C25_2 C 0.85825(8) 1.0983(2) 0.36436(12) 0.0307(4) Uani 1 1 d . . . . .
H25_2 H 0.830702 1.132566 0.354965 0.037 Uiso 1 1 calc R U . . .
C24_2 C 0.87053(6) 0.98688(19) 0.39438(9) 0.0232(3) Uani 1 1 d . . . . .
C23_2 C 0.91057(6) 0.93190(18) 0.40793(9) 0.0214(3) Uani 1 1 d . . . . .
P10_2 P 0.92417(2) 0.77873(5) 0.44241(2) 0.01840(8) Uani 1 1 d . . . . .
C17_2 C 0.97605(6) 0.74438(18) 0.44266(9) 0.0217(3) Uani 1 1 d . . . . .
C18_2 C 1.01357(7) 0.7328(2) 0.49474(10) 0.0289(4) Uani 1 1 d . . . . .
H18_2 H 1.012327 0.744428 0.530435 0.035 Uiso 1 1 calc R U . . .
C19_2 C 1.05282(8) 0.7045(3) 0.49478(13) 0.0372(5) Uani 1 1 d . . . . .
H19_2 H 1.078058 0.697113 0.530423 0.045 Uiso 1 1 calc R U . . .
C20_2 C 1.05509(8) 0.6871(3) 0.44323(15) 0.0380(6) Uani 1 1 d . . . . .
H20_2 H 1.081732 0.666587 0.443361 0.046 Uiso 1 1 calc R U . . .
C21_2 C 1.01807(9) 0.6998(3) 0.39094(14) 0.0378(5) Uani 1 1 d . . . . .
H21_2 H 1.019612 0.688813 0.355409 0.045 Uiso 1 1 calc R U . . .
C22_2 C 0.97886(8) 0.7287(2) 0.39060(11) 0.0298(4) Uani 1 1 d . . . . .
H22_2 H 0.953847 0.737727 0.354812 0.036 Uiso 1 1 calc R U . . .
C11_2 C 0.93939(6) 0.80500(19) 0.51870(8) 0.0209(3) Uani 1 1 d . . . . .
C12_2 C 0.94327(6) 0.7001(2) 0.55291(9) 0.0248(3) Uani 1 1 d . . . . .
H12_2 H 0.938035 0.619178 0.536081 0.030 Uiso 1 1 calc R U . . .
C13_2 C 0.95484(7) 0.7141(3) 0.61173(10) 0.0309(4) Uani 1 1 d . . . . .
H13_2 H 0.957271 0.642738 0.634819 0.037 Uiso 1 1 calc R U . . .
C14_2 C 0.96278(8) 0.8318(3) 0.63657(10) 0.0344(5) Uani 1 1 d . . . . .
H14_2 H 0.970558 0.841160 0.676604 0.041 Uiso 1 1 calc R U . . .
C15_2 C 0.95937(8) 0.9357(3) 0.60293(11) 0.0319(4) Uani 1 1 d . . . . .
H15_2 H 0.964917 1.016247 0.620142 0.038 Uiso 1 1 calc R U . . .
C16_2 C 0.94784(7) 0.9236(2) 0.54392(9) 0.0246(3) Uani 1 1 d . . . . .
H16_2 H 0.945772 0.995264 0.521172 0.030 Uiso 1 1 calc R U . . .
C48_2 C 0.74095(7) 0.7967(2) 0.40070(11) 0.0310(4) Uani 1 1 d . . . . .
H48_2 H 0.746575 0.811091 0.439735 0.037 Uiso 1 1 calc R U . . .
C47_2 C 0.70187(9) 0.8335(3) 0.35606(15) 0.0452(7) Uani 1 1 d . . . . .
H47_2 H 0.680234 0.868771 0.364549 0.054 Uiso 1 1 calc R U . . .
C46_2 C 0.69461(13) 0.8185(6) 0.29920(17) 0.0817(19) Uani 1 1 d . . . . .
H46_2 H 0.668477 0.847014 0.268575 0.098 Uiso 1 1 calc R U . . .
C45_2 C 0.72547(15) 0.7620(7) 0.28699(17) 0.104(3) Uani 1 1 d . . . . .
H45_2 H 0.720386 0.751573 0.247927 0.124 Uiso 1 1 calc R U . . .
C44_2 C 0.76390(11) 0.7205(5) 0.33162(13) 0.0627(13) Uani 1 1 d . . . . .
H44_2 H 0.784561 0.679591 0.322879 0.075 Uiso 1 1 calc R U . . .
C43_2 C 0.77210(6) 0.7384(2) 0.38853(10) 0.0264(4) Uani 1 1 d . . . . .
P30_2 P 0.82448(2) 0.69759(5) 0.44735(2) 0.02056(9) Uani 1 1 d . . . . .
C37_2 C 0.83624(6) 0.84174(19) 0.48949(9) 0.0221(3) Uani 1 1 d . . . . .
C38_2 C 0.84403(6) 0.94663(19) 0.46359(9) 0.0228(3) Uani 1 1 d . . . . .
C39_2 C 0.85210(7) 1.0635(2) 0.48969(11) 0.0286(4) Uani 1 1 d . . . . .
H39_2 H 0.856419 1.134196 0.470723 0.034 Uiso 1 1 calc R U . . .
C40_2 C 0.85369(8) 1.0742(2) 0.54434(12) 0.0329(5) Uani 1 1 d . . . . .
H40_2 H 0.859534 1.153026 0.563131 0.039 Uiso 1 1 calc R U . . .
C41_2 C 0.84681(8) 0.9706(2) 0.57181(11) 0.0321(4) Uani 1 1 d . . . . .
H41_2 H 0.848239 0.978834 0.609260 0.039 Uiso 1 1 calc R U . . .
C42_2 C 0.83783(7) 0.8547(2) 0.54422(10) 0.0268(4) Uani 1 1 d . . . . .
H42_2 H 0.832766 0.784389 0.562737 0.032 Uiso 1 1 calc R U . . .
C31_2 C 0.81323(7) 0.58294(19) 0.49115(10) 0.0245(3) Uani 1 1 d . . . . .
C32_2 C 0.84738(7) 0.5369(2) 0.54090(11) 0.0291(4) Uani 1 1 d . . . . .
H32_2 H 0.875205 0.572137 0.553448 0.035 Uiso 1 1 calc R U . . .
C33_2 C 0.84136(9) 0.4402(2) 0.57246(12) 0.0342(5) Uani 1 1 d . . . . .
H33_2 H 0.864902 0.410135 0.606434 0.041 Uiso 1 1 calc R U . . .
C34_2 C 0.80086(10) 0.3878(3) 0.55420(16) 0.0406(6) Uani 1 1 d . . . . .
H34_2 H 0.796725 0.320631 0.575223 0.049 Uiso 1 1 calc R U . . .
C35_2 C 0.76642(10) 0.4337(3) 0.50516(17) 0.0427(6) Uani 1 1 d . . . . .
H35_2 H 0.738581 0.398898 0.493119 0.051 Uiso 1 1 calc R U . . .
C36_2 C 0.77244(8) 0.5302(2) 0.47359(13) 0.0338(5) Uani 1 1 d . . . . .
H36_2 H 0.748744 0.560581 0.439878 0.041 Uiso 1 1 calc R U . . .
O0_2 O 0.84151(5) 0.92506(14) 0.40900(7) 0.0242(3) Uani 1 1 d . . . . .
C2_4 C 0.92834(7) 0.4770(2) 0.36953(11) 0.0275(4) Uani 1 1 d . . . . .
H2_4 H 0.941155 0.443102 0.407499 0.033 Uiso 1 1 calc R U . A 1
C3_4 C 0.89655(6) 0.56703(19) 0.35541(9) 0.0232(3) Uani 1 1 d . . . . .
C4_4 C 0.87830(7) 0.6173(3) 0.29919(10) 0.0307(4) Uani 1 1 d . . . . .
H4_4 H 0.855933 0.677339 0.288591 0.037 Uiso 1 1 calc R U . B 1
C1A_4 C 0.94195(8) 0.4351(2) 0.32900(13) 0.0336(5) Uani 0.37(3) 1 d D . P C 1
H1A_4 H 0.964184 0.374759 0.339215 0.040 Uiso 0.37(3) 1 calc R U P C 1
C5A_4 C 0.89242(8) 0.5807(3) 0.25876(11) 0.0384(6) Uani 0.37(3) 1 d D . P C 1
H5A_4 H 0.882105 0.620420 0.222114 0.046 Uiso 0.37(3) 1 calc R U P C 1
C6A_4 C 0.92221(19) 0.4838(5) 0.2740(3) 0.045(5) Uani 0.37(3) 1 d D . P C 1
N1A_4 N 0.9335(4) 0.4303(11) 0.2305(4) 0.060(4) Uani 0.37(3) 1 d D . P C 1
O1A_4 O 0.9302(8) 0.495(2) 0.1896(7) 0.111(9) Uani 0.37(3) 1 d D . P C 1
O2A_4 O 0.9457(4) 0.3226(10) 0.2371(6) 0.072(4) Uani 0.37(3) 1 d D . P C 1
C1B_4 C 0.94195(8) 0.4351(2) 0.32900(13) 0.0336(5) Uani 0.63(3) 1 d D . P C 2
H1B_4 H 0.962244 0.369219 0.338168 0.040 Uiso 0.63(3) 1 calc R U P C 2
C5B_4 C 0.89242(8) 0.5807(3) 0.25876(11) 0.0384(6) Uani 0.63(3) 1 d D . P C 2
H5B_4 H 0.880104 0.615282 0.220913 0.046 Uiso 0.63(3) 1 calc R U P C 2
C6B_4 C 0.92514(14) 0.4919(4) 0.27540(19) 0.0355(19) Uani 0.63(3) 1 d D . P C 2
N1B_4 N 0.9420(2) 0.4588(11) 0.2345(2) 0.057(2) Uani 0.63(3) 1 d D . P C 2
O1B_4 O 0.9340(3) 0.5267(11) 0.1925(3) 0.056(2) Uani 0.63(3) 1 d D . P C 2
O2B_4 O 0.9634(6) 0.3648(17) 0.2434(3) 0.111(6) Uani 0.63(3) 1 d D . P C 2
O1A_11 O 1.0009(4) 0.9144(11) 0.2457(11) 0.035(3) Uiso 0.125 1 d D . P D -1
C2A_11 C 0.96161(18) 0.8566(14) 0.2340(8) 0.064(4) Uiso 0.25 1 d D . P D -1
H2A_11 H 0.966866 0.791133 0.263486 0.077 Uiso 0.25 1 calc R U P D -1
H2B_11 H 0.950587 0.815001 0.195886 0.077 Uiso 0.25 1 calc R U P D -1
C1A_11 C 0.9281(5) 0.942(2) 0.2337(10) 0.073(5) Uiso 0.25 1 d D . P D -1
H1A_11 H 0.901884 0.894758 0.225300 0.110 Uiso 0.25 1 calc R U P D -1
H1B_11 H 0.938333 0.982160 0.271644 0.110 Uiso 0.25 1 calc R U P D -1
H1C_11 H 0.922025 1.006070 0.203925 0.110 Uiso 0.25 1 calc R U P D -1
O1B_11 O 0.8401(3) 0.9152(12) 0.2162(7) 0.096(5) Uiso 0.25 1 d D . P E -2
C1B_11 C 0.9143(3) 0.9199(11) 0.2298(5) 0.037(2) Uiso 0.25 1 d D . P E -2
H1D_11 H 0.932902 0.879922 0.215215 0.055 Uiso 0.25 1 calc R U P E -2
H1E_11 H 0.913202 1.009926 0.222595 0.055 Uiso 0.25 1 calc R U P E -2
H1F_11 H 0.925867 0.904840 0.271510 0.055 Uiso 0.25 1 calc R U P E -2
C2B_11 C 0.8717(2) 0.8685(9) 0.2007(4) 0.0290(15) Uiso 0.25 1 d D . P E -2
H2C_11 H 0.861203 0.881889 0.158648 0.035 Uiso 0.25 1 calc R U P E -2
H2D_11 H 0.873814 0.777243 0.207358 0.035 Uiso 0.25 1 calc R U P E -2
C3B_11 C 0.7985(3) 0.8627(9) 0.1796(4) 0.0349(19) Uiso 0.25 1 d D . P E -2
H3C_11 H 0.798054 0.837352 0.142462 0.042 Uiso 0.25 1 calc R U P E -2
H3D_11 H 0.776385 0.928106 0.171070 0.042 Uiso 0.25 1 calc R U P E -2
C4B_11 C 0.7870(3) 0.7541(7) 0.2048(3) 0.0244(13) Uiso 0.25 1 d D . P E -2
H4D_11 H 0.758473 0.723644 0.177545 0.037 Uiso 0.25 1 calc R U P E -2
H4E_11 H 0.808253 0.687702 0.212408 0.037 Uiso 0.25 1 calc R U P E -2
H4F_11 H 0.786554 0.778584 0.241056 0.037 Uiso 0.25 1 calc R U P E -2
Cl1A_12 Cl 0.8038(3) 0.8949(8) 0.2593(3) 0.190(3) Uiso 0.25 1 d D . P F -3
Cl2A_12 Cl 0.8307(3) 0.8486(9) 0.1715(3) 0.108(2) Uiso 0.25 1 d D . P F -3
C1A_12 C 0.7880(5) 0.834(2) 0.1897(6) 0.064(7) Uiso 0.25 1 d D . P F -3
H1A1_12 H 0.779939 0.745596 0.188595 0.077 Uiso 0.25 1 calc R U P F -3
H1A2_12 H 0.762728 0.880856 0.161460 0.077 Uiso 0.25 1 calc R U P F -3
Cl1B_12 Cl 0.8038(3) 0.8949(8) 0.2593(3) 0.190(3) Uiso 0.25 1 d D . P G -4
Cl2B_12 Cl 0.77094(12) 0.6761(4) 0.18256(16) 0.0509(7) Uiso 0.25 1 d D . P G -4
C1B_12 C 0.7953(13) 0.824(2) 0.1933(10) 0.098(13) Uiso 0.25 1 d D . P G -4
H1B1_12 H 0.823229 0.816238 0.192090 0.118 Uiso 0.25 1 calc R U P G -4
H1B2_12 H 0.776795 0.879867 0.161067 0.118 Uiso 0.25 1 calc R U P G -4

loop_
_atom_site_aniso_label
_atom_site_aniso_U_11
_atom_site_aniso_U_22
_atom_site_aniso_U_33
_atom_site_aniso_U_23
_atom_site_aniso_U_13
_atom_site_aniso_U_12
Pd_1 0.01590(6) 0.01694(7) 0.02553(7) -0.00287(4) 0.01046(5) -0.00104(4)
I_3 0.03004(8) 0.02606(7) 0.05645(11) -0.01767(6) 0.02731(7) -0.01057(5)
C28_2 0.0233(8) 0.0222(8) 0.0366(10) 0.0065(7) 0.0149(7) 0.0003(7)
C27_2 0.0323(10) 0.0252(9) 0.0437(12) 0.0089(9) 0.0221(9) 0.0009(8)
C26_2 0.0326(10) 0.0234(9) 0.0449(12) 0.0107(9) 0.0188(10) 0.0039(8)
C25_2 0.0277(9) 0.0218(8) 0.0438(12) 0.0077(8) 0.0170(9) 0.0044(7)
C24_2 0.0223(7) 0.0186(7) 0.0292(8) 0.0007(6) 0.0120(7) -0.0004(6)
C23_2 0.0205(7) 0.0181(7) 0.0255(7) 0.0012(6) 0.0102(6) -0.0010(6)
P10_2 0.01615(17) 0.01713(18) 0.02259(19) 0.00059(15) 0.00922(15) -0.00081(14)
C17_2 0.0185(7) 0.0194(7) 0.0299(8) 0.0014(6) 0.0131(6) -0.0006(6)
C18_2 0.0193(7) 0.0350(11) 0.0335(9) 0.0089(8) 0.0127(7) 0.0027(7)
C19_2 0.0213(8) 0.0450(14) 0.0493(14) 0.0155(11) 0.0194(9) 0.0076(9)
C20_2 0.0305(10) 0.0326(11) 0.0645(17) 0.0028(11) 0.0334(12) 0.0017(9)
C21_2 0.0372(12) 0.0370(12) 0.0540(15) -0.0107(11) 0.0337(12) -0.0079(10)
C22_2 0.0278(9) 0.0330(10) 0.0348(10) -0.0053(8) 0.0195(8) -0.0078(8)
C11_2 0.0172(6) 0.0220(7) 0.0241(7) -0.0005(6) 0.0097(6) -0.0022(6)
C12_2 0.0207(7) 0.0265(9) 0.0284(8) 0.0047(7) 0.0119(7) -0.0008(7)
C13_2 0.0232(8) 0.0433(12) 0.0275(9) 0.0075(9) 0.0124(7) -0.0021(8)
C14_2 0.0271(9) 0.0523(15) 0.0255(9) -0.0029(9) 0.0133(8) -0.0065(10)
C15_2 0.0280(9) 0.0377(11) 0.0324(10) -0.0101(9) 0.0155(8) -0.0088(9)
C16_2 0.0213(7) 0.0252(8) 0.0287(8) -0.0030(7) 0.0124(7) -0.0039(6)
C48_2 0.0220(8) 0.0333(11) 0.0380(11) -0.0075(9) 0.0136(8) 0.0026(8)
C47_2 0.0257(10) 0.0499(16) 0.0505(15) -0.0154(13) 0.0086(10) 0.0126(11)
C46_2 0.0470(18) 0.121(4) 0.0453(17) -0.030(2) -0.0082(14) 0.049(2)
C45_2 0.065(2) 0.181(6) 0.0349(15) -0.027(3) -0.0055(16) 0.076(4)
C44_2 0.0395(14) 0.103(3) 0.0333(12) -0.0180(16) 0.0051(11) 0.0355(18)
C43_2 0.0194(7) 0.0264(9) 0.0319(9) -0.0079(7) 0.0101(7) 0.0002(7)
P30_2 0.01694(18) 0.0191(2) 0.0278(2) -0.00426(17) 0.01193(16) -0.00223(15)
C37_2 0.0182(7) 0.0202(7) 0.0297(8) -0.0051(6) 0.0122(6) -0.0023(6)
C38_2 0.0183(7) 0.0195(7) 0.0326(9) -0.0044(7) 0.0132(6) -0.0005(6)
C39_2 0.0258(8) 0.0200(8) 0.0437(11) -0.0066(8) 0.0187(8) -0.0020(7)
C40_2 0.0290(10) 0.0281(10) 0.0446(12) -0.0146(9) 0.0192(9) -0.0060(8)
C41_2 0.0310(10) 0.0330(11) 0.0363(10) -0.0129(9) 0.0185(9) -0.0052(8)
C42_2 0.0249(8) 0.0280(9) 0.0301(9) -0.0061(7) 0.0146(7) -0.0036(7)
C31_2 0.0224(8) 0.0211(8) 0.0351(9) -0.0040(7) 0.0175(7) -0.0029(6)
C32_2 0.0266(9) 0.0280(9) 0.0375(10) 0.0001(8) 0.0187(8) -0.0016(8)
C33_2 0.0384(12) 0.0298(10) 0.0422(12) 0.0044(9) 0.0251(10) 0.0028(9)
C34_2 0.0451(14) 0.0270(10) 0.0636(18) 0.0059(11) 0.0368(14) -0.0016(10)
C35_2 0.0351(12) 0.0303(11) 0.071(2) 0.0029(12) 0.0312(13) -0.0086(10)
C36_2 0.0256(9) 0.0280(10) 0.0504(13) -0.0010(9) 0.0192(9) -0.0066(8)
O0_2 0.0220(6) 0.0208(6) 0.0326(7) -0.0019(5) 0.0146(5) -0.0022(5)
C2_4 0.0278(9) 0.0220(8) 0.0369(10) 0.0001(7) 0.0183(8) 0.0006(7)
C3_4 0.0186(7) 0.0216(8) 0.0297(8) -0.0040(7) 0.0110(6) -0.0001(6)
C4_4 0.0238(8) 0.0406(12) 0.0271(9) -0.0019(8) 0.0109(7) 0.0070(8)
C1A_4 0.0306(10) 0.0297(10) 0.0465(13) -0.0067(9) 0.0227(10) 0.0051(8)
C5A_4 0.0277(10) 0.0604(18) 0.0262(9) -0.0036(10) 0.0112(8) 0.0086(11)
C6A_4 0.025(5) 0.070(11) 0.038(8) -0.027(8) 0.011(5) 0.001(6)
N1A_4 0.036(5) 0.091(8) 0.051(6) -0.039(6) 0.018(4) 0.005(5)
O1A_4 0.107(13) 0.166(19) 0.048(7) -0.021(9) 0.023(7) 0.070(13)
O2A_4 0.058(5) 0.074(6) 0.108(8) -0.057(6) 0.058(6) -0.014(5)
C1B_4 0.0306(10) 0.0297(10) 0.0465(13) -0.0067(9) 0.0227(10) 0.0051(8)
C5B_4 0.0277(10) 0.0604(18) 0.0262(9) -0.0036(10) 0.0112(8) 0.0086(11)
C6B_4 0.031(3) 0.047(4) 0.033(4) -0.009(3) 0.018(3) 0.008(3)
N1B_4 0.041(3) 0.096(6) 0.033(2) -0.015(3) 0.017(2) 0.019(3)
O1B_4 0.053(3) 0.094(5) 0.037(2) -0.013(2) 0.034(2) -0.005(3)
O2B_4 0.106(9) 0.180(11) 0.056(3) 0.005(5) 0.044(4) 0.097(8)

loop_
_atom_type_symbol
_atom_type_description
_atom_type_scat_dispersion_real
_atom_type_scat_dispersion_imag
_atom_type_scat_source
C C 0.0020 0.0012 'International Tables Vol C Tables 4.2.6.8 and 6.1.1.4'
I I -0.6665 1.4278 'International Tables Vol C Tables 4.2.6.8 and 6.1.1.4'
O O 0.0077 0.0045 'International Tables Vol C Tables 4.2.6.8 and 6.1.1.4'
P P 0.0809 0.0720 'International Tables Vol C Tables 4.2.6.8 and 6.1.1.4'
Pd Pd -1.3766 0.7904 'International Tables Vol C Tables 4.2.6.8 and 6.1.1.4'
N N 0.0042 0.0025 'International Tables Vol C Tables 4.2.6.8 and 6.1.1.4'
H H 0.0000 0.0000 'International Tables Vol C Tables 4.2.6.8 and 6.1.1.4'
Cl Cl 0.1198 0.1216 'International Tables Vol C Tables 4.2.6.8 and 6.1.1.4'

loop_
_geom_angle_atom_site_label_1
_geom_angle_atom_site_label_2
_geom_angle_atom_site_label_3
_geom_angle
_geom_angle_site_symmetry_1
_geom_angle_site_symmetry_3
_geom_angle_publ_flag
C3_4 Pd_1 P10_2 88.92(6) . . ?
C3_4 Pd_1 P30_2 164.77(6) . . ?
P10_2 Pd_1 P30_2 101.07(2) . . ?
C3_4 Pd_1 I_3 85.59(6) . . ?
P10_2 Pd_1 I_3 166.719(15) . . ?
P30_2 Pd_1 I_3 86.906(18) . . ?
C27_2 C28_2 C23_2 121.3(2) . . ?
C26_2 C27_2 C28_2 120.0(2) . . ?
C27_2 C26_2 C25_2 119.7(2) . . ?
C24_2 C25_2 C26_2 119.9(2) . . ?
C25_2 C24_2 O0_2 118.87(18) . . ?
C25_2 C24_2 C23_2 121.73(19) . . ?
O0_2 C24_2 C23_2 119.33(18) . . ?
C28_2 C23_2 C24_2 117.24(18) . . ?
C28_2 C23_2 P10_2 121.98(15) . . ?
C24_2 C23_2 P10_2 120.73(15) . . ?
C11_2 P10_2 C23_2 106.02(9) . . ?
C11_2 P10_2 C17_2 102.49(10) . . ?
C23_2 P10_2 C17_2 102.82(9) . . ?
C11_2 P10_2 Pd_1 108.90(7) . . ?
C23_2 P10_2 Pd_1 117.09(7) . . ?
C17_2 P10_2 Pd_1 118.00(7) . . ?
C18_2 C17_2 C22_2 118.53(19) . . ?
C18_2 C17_2 P10_2 120.87(16) . . ?
C22_2 C17_2 P10_2 120.60(16) . . ?
C19_2 C18_2 C17_2 120.7(2) . . ?
C20_2 C19_2 C18_2 120.3(3) . . ?
C19_2 C20_2 C21_2 119.7(2) . . ?
C22_2 C21_2 C20_2 120.3(2) . . ?
C21_2 C22_2 C17_2 120.5(2) . . ?
C16_2 C11_2 C12_2 119.68(19) . . ?
C16_2 C11_2 P10_2 122.98(16) . . ?
C12_2 C11_2 P10_2 117.33(16) . . ?
C13_2 C12_2 C11_2 120.0(2) . . ?
C14_2 C13_2 C12_2 120.2(2) . . ?
C15_2 C14_2 C13_2 119.8(2) . . ?
C14_2 C15_2 C16_2 120.8(2) . . ?
C11_2 C16_2 C15_2 119.4(2) . . ?
C47_2 C48_2 C43_2 120.5(2) . . ?
C46_2 C47_2 C48_2 119.7(3) . . ?
C47_2 C46_2 C45_2 119.9(3) . . ?
C46_2 C45_2 C44_2 120.4(4) . . ?
C43_2 C44_2 C45_2 120.2(3) . . ?
C44_2 C43_2 C48_2 119.2(2) . . ?
C44_2 C43_2 P30_2 120.49(18) . . ?
C48_2 C43_2 P30_2 120.17(18) . . ?
C31_2 P30_2 C37_2 104.62(10) . . ?
C31_2 P30_2 C43_2 105.47(11) . . ?
C37_2 P30_2 C43_2 99.66(10) . . ?
C31_2 P30_2 Pd_1 115.31(7) . . ?
C37_2 P30_2 Pd_1 120.13(6) . . ?
C43_2 P30_2 Pd_1 109.72(7) . . ?
C38_2 C37_2 C42_2 118.46(19) . . ?
C38_2 C37_2 P30_2 115.79(15) . . ?
C42_2 C37_2 P30_2 125.75(17) . . ?
C39_2 C38_2 O0_2 123.3(2) . . ?
C39_2 C38_2 C37_2 122.3(2) . . ?
O0_2 C38_2 C37_2 114.44(17) . . ?
C38_2 C39_2 C40_2 118.3(2) . . ?
C39_2 C40_2 C41_2 120.8(2) . . ?
C40_2 C41_2 C42_2 119.9(2) . . ?
C41_2 C42_2 C37_2 120.3(2) . . ?
C32_2 C31_2 C36_2 118.6(2) . . ?
C32_2 C31_2 P30_2 118.66(16) . . ?
C36_2 C31_2 P30_2 122.42(19) . . ?
C33_2 C32_2 C31_2 121.0(2) . . ?
C34_2 C33_2 C32_2 119.8(3) . . ?
C35_2 C34_2 C33_2 119.8(2) . . ?
C34_2 C35_2 C36_2 120.3(2) . . ?
C35_2 C36_2 C31_2 120.4(3) . . ?
C38_2 O0_2 C24_2 118.01(16) . . ?
C3_4 C2_4 C1B_4 121.4(2) . . ?
C3_4 C2_4 C1A_4 121.4(2) . . ?
C2_4 C3_4 C4_4 118.5(2) . . ?
C2_4 C3_4 Pd_1 125.33(17) . . ?
C4_4 C3_4 Pd_1 116.11(15) . . ?
C5B_4 C4_4 C3_4 121.2(2) . . ?
C5A_4 C4_4 C3_4 121.2(2) . . ?
C6A_4 C1A_4 C2_4 118.1(4) . . ?
C4_4 C5A_4 C6A_4 117.6(4) . . ?
C1A_4 C6A_4 C5A_4 122.7(5) . . ?
C1A_4 C6A_4 N1A_4 117.6(6) . . ?
C5A_4 C6A_4 N1A_4 119.7(6) . . ?
O2A_4 N1A_4 O1A_4 123.4(10) . . ?
O2A_4 N1A_4 C6A_4 117.6(8) . . ?
O1A_4 N1A_4 C6A_4 119.0(9) . . ?
C6B_4 C1B_4 C2_4 118.3(3) . . ?
C6B_4 C5B_4 C4_4 118.2(3) . . ?
C1B_4 C6B_4 C5B_4 122.1(3) . . ?
C1B_4 C6B_4 N1B_4 119.4(4) . . ?
C5B_4 C6B_4 N1B_4 118.5(4) . . ?
O2B_4 N1B_4 O1B_4 122.3(6) . . ?
O2B_4 N1B_4 C6B_4 118.4(5) . . ?
O1B_4 N1B_4 C6B_4 119.2(5) . . ?
O1A_11 C2A_11 C1A_11 114.6(10) . . ?
C2B_11 O1B_11 C3B_11 110.6(8) . . ?
O1B_11 C2B_11 C1B_11 117.6(7) . . ?
O1B_11 C3B_11 C4B_11 114.1(8) . . ?
Cl2A_12 C1A_12 Cl1A_12 109.2(7) . . ?
Cl1B_12 C1B_12 Cl2B_12 113.6(10) . . ?

loop_
_geom_bond_atom_site_label_1
_geom_bond_atom_site_label_2
_geom_bond_distance
_geom_bond_site_symmetry_2
_geom_bond_publ_flag
Pd_1 C3_4 2.018(2) . ?
Pd_1 P10_2 2.3004(7) . ?
Pd_1 P30_2 2.3980(7) . ?
Pd_1 I_3 2.6285(5) . ?
C28_2 C27_2 1.391(3) . ?
C28_2 C23_2 1.401(3) . ?
C27_2 C26_2 1.388(3) . ?
C26_2 C25_2 1.390(3) . ?
C25_2 C24_2 1.383(3) . ?
C24_2 O0_2 1.392(3) . ?
C24_2 C23_2 1.404(3) . ?
C23_2 P10_2 1.826(2) . ?
P10_2 C11_2 1.820(2) . ?
P10_2 C17_2 1.8368(19) . ?
C17_2 C18_2 1.400(3) . ?
C17_2 C22_2 1.401(3) . ?
C18_2 C19_2 1.396(3) . ?
C19_2 C20_2 1.381(4) . ?
C20_2 C21_2 1.395(5) . ?
C21_2 C22_2 1.393(3) . ?
C11_2 C16_2 1.398(3) . ?
C11_2 C12_2 1.399(3) . ?
C12_2 C13_2 1.395(3) . ?
C13_2 C14_2 1.386(4) . ?
C14_2 C15_2 1.384(4) . ?
C15_2 C16_2 1.398(3) . ?
C48_2 C47_2 1.390(4) . ?
C48_2 C43_2 1.401(3) . ?
C47_2 C46_2 1.384(5) . ?
C46_2 C45_2 1.385(5) . ?
C45_2 C44_2 1.392(5) . ?
C44_2 C43_2 1.380(4) . ?
C43_2 P30_2 1.829(2) . ?
P30_2 C31_2 1.826(2) . ?
P30_2 C37_2 1.828(2) . ?
C37_2 C38_2 1.395(3) . ?
C37_2 C42_2 1.396(3) . ?
C38_2 C39_2 1.389(3) . ?
C38_2 O0_2 1.392(3) . ?
C39_2 C40_2 1.392(4) . ?
C40_2 C41_2 1.394(4) . ?
C41_2 C42_2 1.396(3) . ?
C31_2 C32_2 1.394(3) . ?
C31_2 C36_2 1.400(3) . ?
C32_2 C33_2 1.390(3) . ?
C33_2 C34_2 1.388(4) . ?
C34_2 C35_2 1.388(5) . ?
C35_2 C36_2 1.389(4) . ?
C2_4 C3_4 1.387(3) . ?
C2_4 C1B_4 1.401(3) . ?
C2_4 C1A_4 1.401(3) . ?
C3_4 C4_4 1.407(3) . ?
C4_4 C5B_4 1.393(3) . ?
C4_4 C5A_4 1.393(3) . ?
C1A_4 C6A_4 1.375(7) . ?
C5A_4 C6A_4 1.393(7) . ?
C6A_4 N1A_4 1.461(7) . ?
N1A_4 O2A_4 1.215(9) . ?
N1A_4 O1A_4 1.229(9) . ?
C1B_4 C6B_4 1.381(5) . ?
C5B_4 C6B_4 1.395(5) . ?
C6B_4 N1B_4 1.460(5) . ?
N1B_4 O2B_4 1.212(7) . ?
N1B_4 O1B_4 1.231(7) . ?
O1A_11 C2A_11 1.404(9) . ?
C2A_11 C1A_11 1.477(9) . ?
O1B_11 C2B_11 1.416(9) . ?
O1B_11 C3B_11 1.443(8) . ?
C1B_11 C2B_11 1.438(8) . ?
C3B_11 C4B_11 1.472(8) . ?
Cl1A_12 C1A_12 1.753(8) . ?
Cl2A_12 C1A_12 1.748(10) . ?
Cl1B_12 C1B_12 1.764(12) . ?
Cl2B_12 C1B_12 1.763(14) . ?
